data_7117493
loop_
_publ_author_name
'Passmore, J.'
'Sutherland, G.W.'
'White, P.S.'

_publ_section_title
;
 Preparation and Crystal Structures of (S7 I)4 S4 (As F6)6 and S4 (As
 F6)2*(S O2)0.6; A Convenient Synthesis of Hexafluoroarsenate Salts of
 Chalcogen Homoatomic Cations
;
_journal_name_full
;
Journal of the Chemical Society. Chemical Communications (1972-)
;
_journal_page_first 330
_journal_page_last 331
_journal_volume 1980
_journal_year 1980
_chemical_formula_sum 'As2 F12 O1.24 S4.62'
_chemical_name_systematic 'S4 (As F6)2 (S O2)0.62'
_space_group_IT_number 15
_symmetry_space_group_name_Hall '-C 2yc'
_symmetry_space_group_name_H-M 'C 1 2/c 1'
_cell_angle_alpha 90
_cell_angle_beta 100
_cell_angle_gamma 90
_cell_formula_units_Z 4
_cell_length_a 13.954
_cell_length_b 7.653
_cell_length_c 13.133
_cell_volume 1381.166
_citation_journal_id_ASTM JCCCAT
_cod_data_source_file Passmore_JCCCAT_1980_885.cif
_cod_data_source_block As2F12O1.24S4.62
_cod_database_code 7117493

loop_
_symmetry_equiv_pos_as_xyz
x,y,z
-x,y,-z+1/2
-x,-y,-z
x,-y,z-1/2
x+1/2,y+1/2,z
-x+1/2,y+1/2,-z+1/2
-x+1/2,-y+1/2,-z
x+1/2,-y+1/2,z-1/2

loop_
_atom_site_label
_atom_site_type_symbol
_atom_site_fract_x
_atom_site_fract_y
_atom_site_fract_z
_atom_site_occupancy
_atom_site_U_iso_or_equiv
S1 S 0.2419 0.1639 0.0938 1 0.0
F6 F-1 0.2463 0.2213 0.366 1 0.0
F1 F-1 0.3581 0.3232 0.2596 1 0.0
F3 F-1 0.4891 0.1857 0.373 1 0.0
As1 As+5 0.3681 0.1989 0.3709 1 0.0
S3 S+4 0 0.2507 0.25 0.62 0.0
S2 S 0.3258 0.3578 0.0541 1 0.0
F5 F-1 0.3435 0.0143 0.2959 1 0.0
F2 F-1 0.3758 0.076 0.4803 1 0.0
F4 F-1 0.3853 0.3894 0.4402 1 0.0
O1 O-2 0.0175 0.1835 0.1756 0.62 0.0
